data_7108138
loop_
_publ_author_name
'Yu Zeng'
'Zhiyong Fu'
'Hengjun Chen'
'Changchun Liu'
'Shijun Liao'
'Jingcao Dai'

_publ_section_title
;
 Photo- and thermally induced coloration of a crystalline MOF accompanying
 electron transfer and long-lived charge separation in a stable host-guest
 system
;
_journal_name_full Chem.Commun.
_journal_page_first 8114
_journal_paper_doi 10.1039/c2cc33823h
_journal_volume 48
_journal_year 2012
_chemical_formula_sum 'C44 H30 N2 O16 Zn3'
_chemical_formula_weight 1038.81
_chemical_name_systematic
;
?
;
_space_group_IT_number 2
_symmetry_cell_setting triclinic
_symmetry_space_group_name_Hall '-P 1'
_symmetry_space_group_name_H-M 'P -1'
_atom_sites_solution_hydrogens geom
_atom_sites_solution_primary direct
_atom_sites_solution_secondary difmap
_audit_creation_method SHELXL-97
_cell_angle_alpha 102.50(3)
_cell_angle_beta 110.19(3)
_cell_angle_gamma 94.42(3)
_cell_formula_units_Z 1
_cell_length_a 9.5200(19)
_cell_length_b 10.160(2)
_cell_length_c 11.490(2)
_cell_measurement_reflns_used 3675
_cell_measurement_temperature 298(2)
_cell_measurement_theta_max 25.35
_cell_measurement_theta_min 3.10
_cell_volume 1004.3(4)
_computing_structure_refinement 'SHELXL-97 (Sheldrick, 1997)'
_computing_structure_solution 'SHELXS-97 (Sheldrick, 1990)'
_diffrn_ambient_temperature 298(2)
_diffrn_measured_fraction_theta_full 0.997
_diffrn_measured_fraction_theta_max 0.997
_diffrn_radiation_monochromator graphite
_diffrn_radiation_source 'fine-focus sealed tube'
_diffrn_radiation_type MoK\a
_diffrn_radiation_wavelength 0.71073
_diffrn_reflns_av_R_equivalents 0.0325
_diffrn_reflns_av_sigmaI/netI 0.0423
_diffrn_reflns_limit_h_max 11
_diffrn_reflns_limit_h_min -11
_diffrn_reflns_limit_k_max 12
_diffrn_reflns_limit_k_min -12
_diffrn_reflns_limit_l_max 13
_diffrn_reflns_limit_l_min -13
_diffrn_reflns_number 8180
_diffrn_reflns_theta_full 25.35
_diffrn_reflns_theta_max 25.35
_diffrn_reflns_theta_min 3.10
_exptl_absorpt_coefficient_mu 1.858
_exptl_absorpt_correction_type none
_exptl_crystal_colour Yellow
_exptl_crystal_density_diffrn 1.718
_exptl_crystal_density_method 'not measured'
_exptl_crystal_description Block
_exptl_crystal_F_000 526
_exptl_crystal_size_max 0.22
_exptl_crystal_size_mid 0.19
_exptl_crystal_size_min 0.17
_refine_diff_density_max 0.432
_refine_diff_density_min -0.604
_refine_diff_density_rms 0.092
_refine_ls_extinction_method none
_refine_ls_goodness_of_fit_ref 1.042
_refine_ls_hydrogen_treatment constr
_refine_ls_matrix_type full
_refine_ls_number_parameters 295
_refine_ls_number_reflns 3675
_refine_ls_number_restraints 0
_refine_ls_restrained_S_all 1.042
_refine_ls_R_factor_all 0.0409
_refine_ls_R_factor_gt 0.0310
_refine_ls_shift/su_max 0.001
_refine_ls_shift/su_mean 0.000
_refine_ls_structure_factor_coef Fsqd
_refine_ls_weighting_details 'calc w=1/[\s^2^(Fo^2^)+(0.0458P)^2^+0.3428P] where P=(Fo^2^+2Fc^2^)/3'
_refine_ls_weighting_scheme calc
_refine_ls_wR_factor_gt 0.0787
_refine_ls_wR_factor_ref 0.0856
_reflns_number_gt 3048
_reflns_number_total 3675
_reflns_threshold_expression >2sigma(I)
_cod_data_source_file c2cc33823h.txt
_cod_data_source_block 3
_cod_depositor_comments
;
The following automatic conversions were performed:

'_exptl_absorpt_correction_type' value 'None' changed to 'none'
according to the built-in table from CIF Core dictionary named
'cif_core.dic' version 2.4.1 from 2010-06-29.

Automatic conversion script
Id: cif_fix_values 1715 2011-07-08 13:25:40Z adriana 
;
_cod_original_cell_volume 1004.3(3)
_cod_original_sg_symbol_H-M P-1
_cod_database_code 7108138

loop_
_symmetry_equiv_pos_as_xyz
'x, y, z'
'-x, -y, -z'

loop_
_atom_site_label
_atom_site_type_symbol
_atom_site_fract_x
_atom_site_fract_y
_atom_site_fract_z
_atom_site_U_iso_or_equiv
_atom_site_adp_type
_atom_site_occupancy
_atom_site_symmetry_multiplicity
_atom_site_calc_flag
_atom_site_refinement_flags
N1 N 0.2937(3) 0.6012(3) 0.3022(3) 0.0475(7) Uani 1 1 d .
Zn1 Zn 0.67792(4) 0.26708(3) 0.25371(3) 0.02323(11) Uani 1 1 d .
Zn2 Zn 0.5000 0.0000 0.0000 0.02411(13) Uani 1 2 d S
O1 O 0.6812(3) -0.5099(2) 0.2029(2) 0.0475(6) Uani 1 1 d .
O2 O 0.7700(3) -0.55548(19) 0.39038(19) 0.0356(5) Uani 1 1 d .
O3 O 0.6083(2) -0.0409(2) 0.18051(17) 0.0313(5) Uani 1 1 d .
O4 O 0.7036(3) 0.13197(19) 0.35853(18) 0.0355(5) Uani 1 1 d .
O5 O 0.8408(2) 0.2315(2) 0.18576(18) 0.0327(5) Uani 1 1 d .
O6 O 0.6912(2) 0.0931(2) -0.00550(18) 0.0329(5) Uani 1 1 d .
O7 O 1.4744(2) 0.19866(19) 0.11231(18) 0.0277(4) Uani 1 1 d .
O8 O 1.4097(3) 0.3070(3) 0.26969(19) 0.0457(6) Uani 1 1 d .
C1 C 0.7776(3) -0.3223(3) 0.3866(3) 0.0292(6) Uani 1 1 d .
C2 C 0.8691(4) -0.2733(3) 0.5159(3) 0.0465(9) Uani 1 1 d .
H2A H 0.9130 -0.3334 0.5629 0.056 Uiso 1 1 calc R
C3 C 0.8943(5) -0.1364(3) 0.5737(3) 0.0637(13) Uani 1 1 d .
H3A H 0.9562 -0.1038 0.6600 0.076 Uiso 1 1 calc R
C4 C 0.8291(5) -0.0464(3) 0.5058(3) 0.0555(11) Uani 1 1 d .
H4A H 0.8449 0.0459 0.5472 0.067 Uiso 1 1 calc R
C5 C 0.7399(4) -0.0923(3) 0.3760(3) 0.0308(6) Uani 1 1 d .
C6 C 0.7162(3) -0.2300(3) 0.3179(2) 0.0259(6) Uani 1 1 d .
H6A H 0.6577 -0.2619 0.2307 0.031 Uiso 1 1 calc R
C7 C 0.7407(3) -0.4714(3) 0.3211(3) 0.0300(6) Uani 1 1 d .
C8 C 0.6769(3) 0.0073(3) 0.2980(3) 0.0279(6) Uani 1 1 d .
C9 C 0.9444(3) 0.1682(3) 0.0268(2) 0.0236(6) Uani 1 1 d .
C10 C 1.0937(3) 0.2051(3) 0.1122(2) 0.0239(6) Uani 1 1 d .
H10A H 1.1148 0.2286 0.2001 0.029 Uiso 1 1 calc R
C11 C 1.2121(3) 0.2075(3) 0.0681(2) 0.0244(6) Uani 1 1 d .
C12 C 1.1792(3) 0.1815(3) -0.0636(3) 0.0275(6) Uani 1 1 d .
H12A H 1.2576 0.1865 -0.0941 0.033 Uiso 1 1 calc R
C13 C 1.0301(3) 0.1482(3) -0.1490(3) 0.0301(6) Uani 1 1 d .
H13A H 1.0086 0.1329 -0.2366 0.036 Uiso 1 1 calc R
C14 C 0.9133(3) 0.1376(3) -0.1047(3) 0.0275(6) Uani 1 1 d .
H14A H 0.8136 0.1099 -0.1628 0.033 Uiso 1 1 calc R
C15 C 0.8157(3) 0.1634(3) 0.0728(3) 0.0239(6) Uani 1 1 d .
C16 C 1.3742(3) 0.2399(3) 0.1586(3) 0.0273(6) Uani 1 1 d .
C17 C 0.3255(4) 0.5856(4) 0.1952(3) 0.0536(9) Uani 1 1 d .
H17A H 0.4260 0.6016 0.2022 0.064 Uiso 1 1 calc R
C18 C 0.2124(4) 0.5466(4) 0.0763(3) 0.0452(8) Uani 1 1 d .
H18A H 0.2364 0.5371 0.0033 0.054 Uiso 1 1 calc R
C19 C 0.1513(4) 0.5742(4) 0.2930(3) 0.0498(9) Uani 1 1 d .
H19A H 0.1307 0.5833 0.3675 0.060 Uiso 1 1 calc R
C20 C 0.0347(4) 0.5335(3) 0.1773(3) 0.0462(8) Uani 1 1 d .
H20A H -0.0641 0.5138 0.1733 0.055 Uiso 1 1 calc R
C21 C 0.0629(4) 0.5211(3) 0.0639(3) 0.0357(7) Uani 1 1 d .
C22 C 0.4180(5) 0.6453(6) 0.4296(4) 0.0773(14) Uani 1 1 d .
H22A H 0.3765 0.6506 0.4954 0.116 Uiso 1 1 calc R
H22B H 0.4714 0.7336 0.4395 0.116 Uiso 1 1 calc R
H22C H 0.4868 0.5805 0.4368 0.116 Uiso 1 1 calc R

loop_
_atom_site_aniso_label
_atom_site_aniso_U_11
_atom_site_aniso_U_22
_atom_site_aniso_U_33
_atom_site_aniso_U_23
_atom_site_aniso_U_13
_atom_site_aniso_U_12
N1 0.0438(19) 0.0551(19) 0.0515(17) 0.0198(14) 0.0232(14) 0.0110(15)
Zn1 0.02227(19) 0.01997(18) 0.02572(18) 0.00240(13) 0.00932(13) 0.00166(13)
Zn2 0.0188(2) 0.0259(2) 0.0250(2) 0.00504(18) 0.00670(18) -0.00052(18)
O1 0.0613(17) 0.0295(12) 0.0389(12) -0.0020(10) 0.0108(11) 0.0024(11)
O2 0.0443(14) 0.0200(10) 0.0433(11) 0.0074(9) 0.0185(10) 0.0014(9)
O3 0.0348(12) 0.0293(11) 0.0273(10) 0.0063(8) 0.0083(9) 0.0092(9)
O4 0.0521(14) 0.0202(11) 0.0326(10) 0.0054(8) 0.0149(10) 0.0047(9)
O5 0.0250(11) 0.0393(12) 0.0329(10) 0.0006(9) 0.0151(9) 0.0047(9)
O6 0.0194(11) 0.0434(12) 0.0353(10) 0.0100(9) 0.0111(9) -0.0014(9)
O7 0.0170(10) 0.0254(10) 0.0393(11) 0.0065(8) 0.0104(8) 0.0018(8)
O8 0.0300(13) 0.0614(16) 0.0331(11) -0.0042(11) 0.0070(9) 0.0032(11)
C1 0.0344(17) 0.0199(14) 0.0339(14) 0.0066(12) 0.0147(13) -0.0003(12)
C2 0.066(3) 0.0230(16) 0.0361(16) 0.0109(13) 0.0012(16) 0.0015(15)
C3 0.107(4) 0.0287(18) 0.0261(16) 0.0044(14) -0.0069(19) 0.0012(19)
C4 0.096(3) 0.0211(16) 0.0287(16) -0.0006(13) 0.0034(18) 0.0034(18)
C5 0.0412(18) 0.0215(15) 0.0269(14) 0.0050(11) 0.0112(13) 0.0010(13)
C6 0.0273(16) 0.0263(15) 0.0229(13) 0.0058(11) 0.0092(11) -0.0005(12)
C7 0.0257(16) 0.0245(15) 0.0395(16) 0.0028(13) 0.0156(13) 0.0024(12)
C8 0.0297(16) 0.0268(16) 0.0316(15) 0.0098(12) 0.0151(13) 0.0058(12)
C9 0.0217(15) 0.0205(13) 0.0306(14) 0.0067(11) 0.0115(11) 0.0060(11)
C10 0.0229(15) 0.0224(14) 0.0278(13) 0.0057(11) 0.0114(11) 0.0041(11)
C11 0.0215(15) 0.0197(14) 0.0311(14) 0.0047(11) 0.0095(12) 0.0050(11)
C12 0.0274(16) 0.0271(15) 0.0338(14) 0.0083(12) 0.0175(12) 0.0077(12)
C13 0.0321(17) 0.0334(16) 0.0246(13) 0.0058(12) 0.0109(12) 0.0069(13)
C14 0.0206(15) 0.0266(15) 0.0297(14) 0.0040(11) 0.0052(11) 0.0022(12)
C15 0.0210(15) 0.0210(14) 0.0324(14) 0.0102(11) 0.0108(12) 0.0059(11)
C16 0.0204(15) 0.0278(15) 0.0349(15) 0.0103(12) 0.0105(12) 0.0031(12)
C17 0.039(2) 0.073(3) 0.058(2) 0.022(2) 0.0262(18) 0.0089(19)
C18 0.045(2) 0.053(2) 0.051(2) 0.0198(17) 0.0290(17) 0.0131(17)
C19 0.052(2) 0.057(2) 0.053(2) 0.0192(18) 0.0313(19) 0.0085(19)
C20 0.047(2) 0.043(2) 0.059(2) 0.0135(17) 0.0328(18) 0.0054(17)
C21 0.043(2) 0.0237(15) 0.0510(18) 0.0141(14) 0.0272(15) 0.0102(14)
C22 0.059(3) 0.123(4) 0.051(2) 0.030(3) 0.018(2) 0.009(3)

loop_
_atom_type_symbol
_atom_type_description
_atom_type_scat_dispersion_real
_atom_type_scat_dispersion_imag
_atom_type_scat_source
C C 0.0033 0.0016 'International Tables Vol C Tables 4.2.6.8 and 6.1.1.4'
H H 0.0000 0.0000 'International Tables Vol C Tables 4.2.6.8 and 6.1.1.4'
N N 0.0061 0.0033 'International Tables Vol C Tables 4.2.6.8 and 6.1.1.4'
O O 0.0106 0.0060 'International Tables Vol C Tables 4.2.6.8 and 6.1.1.4'
Zn Zn 0.2839 1.4301 'International Tables Vol C Tables 4.2.6.8 and 6.1.1.4'

loop_
_geom_angle_atom_site_label_1
_geom_angle_atom_site_label_2
_geom_angle_atom_site_label_3
_geom_angle
_geom_angle_site_symmetry_1
_geom_angle_site_symmetry_3
C19 N1 C17 119.9(3) . .
C19 N1 C22 120.2(3) . .
C17 N1 C22 119.9(3) . .
O5 Zn1 O4 98.89(9) . .
O5 Zn1 O7 109.89(8) . 1_455
O4 Zn1 O7 104.94(9) . 1_455
O5 Zn1 O2 102.80(9) . 1_565
O4 Zn1 O2 101.66(8) . 1_565
O7 Zn1 O2 133.43(9) 1_455 1_565
O5 Zn1 O1 89.15(9) . 1_565
O4 Zn1 O1 159.13(8) . 1_565
O7 Zn1 O1 90.13(8) 1_455 1_565
O2 Zn1 O1 57.62(7) 1_565 1_565
O5 Zn1 C7 97.73(9) . 1_565
O4 Zn1 C7 130.81(9) . 1_565
O7 Zn1 C7 112.12(9) 1_455 1_565
O2 Zn1 C7 29.29(8) 1_565 1_565
O1 Zn1 C7 28.37(8) 1_565 1_565
O6 Zn2 O6 180.00 . 2_655
O6 Zn2 O3 84.97(8) . 2_655
O6 Zn2 O3 95.03(8) 2_655 2_655
O6 Zn2 O3 95.03(8) . .
O6 Zn2 O3 84.97(8) 2_655 .
O3 Zn2 O3 180.00 2_655 .
O6 Zn2 O7 90.85(8) . 2_755
O6 Zn2 O7 89.15(8) 2_655 2_755
O3 Zn2 O7 85.83(7) 2_655 2_755
O3 Zn2 O7 94.17(7) . 2_755
O6 Zn2 O7 89.15(8) . 1_455
O6 Zn2 O7 90.85(8) 2_655 1_455
O3 Zn2 O7 94.17(7) 2_655 1_455
O3 Zn2 O7 85.83(7) . 1_455
O7 Zn2 O7 180.00 2_755 1_455
C7 O1 Zn1 80.41(17) . 1_545
C7 O2 Zn1 99.85(17) . 1_545
C8 O3 Zn2 146.79(18) . .
C8 O4 Zn1 116.52(17) . .
C15 O5 Zn1 123.41(19) . .
C15 O6 Zn2 137.85(18) . .
C16 O7 Zn1 106.85(17) . 1_655
C16 O7 Zn2 134.91(18) . 1_655
Zn1 O7 Zn2 104.40(9) 1_655 1_655
C2 C1 C6 118.9(3) . .
C2 C1 C7 121.6(2) . .
C6 C1 C7 119.4(2) . .
C3 C2 C1 119.8(3) . .
C3 C2 H2A 120.1 . .
C1 C2 H2A 120.1 . .
C2 C3 C4 120.8(3) . .
C2 C3 H3A 119.6 . .
C4 C3 H3A 119.6 . .
C3 C4 C5 120.6(3) . .
C3 C4 H4A 119.7 . .
C5 C4 H4A 119.7 . .
C6 C5 C4 118.4(3) . .
C6 C5 C8 120.6(2) . .
C4 C5 C8 121.0(3) . .
C5 C6 C1 121.5(3) . .
C5 C6 H6A 119.3 . .
C1 C6 H6A 119.3 . .
O1 C7 O2 122.0(3) . .
O1 C7 C1 119.8(3) . .
O2 C7 C1 118.2(2) . .
O1 C7 Zn1 71.22(17) . 1_545
O2 C7 Zn1 50.85(14) . 1_545
C1 C7 Zn1 168.1(2) . 1_545
O3 C8 O4 126.4(2) . .
O3 C8 C5 116.9(2) . .
O4 C8 C5 116.7(2) . .
C10 C9 C14 119.4(3) . .
C10 C9 C15 121.4(2) . .
C14 C9 C15 119.2(2) . .
C9 C10 C11 120.8(2) . .
C9 C10 H10A 119.6 . .
C11 C10 H10A 119.6 . .
C10 C11 C12 119.2(2) . .
C10 C11 C16 121.6(2) . .
C12 C11 C16 119.2(3) . .
C13 C12 C11 120.1(3) . .
C13 C12 H12A 119.9 . .
C11 C12 H12A 119.9 . .
C14 C13 C12 120.3(2) . .
C14 C13 H13A 119.9 . .
C12 C13 H13A 119.9 . .
C13 C14 C9 120.1(3) . .
C13 C14 H14A 120.0 . .
C9 C14 H14A 120.0 . .
O6 C15 O5 125.8(3) . .
O6 C15 C9 116.8(2) . .
O5 C15 C9 117.3(2) . .
O8 C16 O7 122.1(3) . .
O8 C16 C11 120.8(3) . .
O7 C16 C11 117.0(2) . .
N1 C17 C18 121.0(3) . .
N1 C17 H17A 119.5 . .
C18 C17 H17A 119.5 . .
C17 C18 C21 120.4(3) . .
C17 C18 H18A 119.8 . .
C21 C18 H18A 119.8 . .
N1 C19 C20 121.6(3) . .
N1 C19 H19A 119.2 . .
C20 C19 H19A 119.2 . .
C19 C20 C21 120.2(3) . .
C19 C20 H20A 119.9 . .
C21 C20 H20A 119.9 . .
C18 C21 C20 117.0(3) . .
C18 C21 C21 121.7(3) . 2_565
C20 C21 C21 121.3(4) . 2_565
N1 C22 H22A 109.5 . .
N1 C22 H22B 109.5 . .
H22A C22 H22B 109.5 . .
N1 C22 H22C 109.5 . .
H22A C22 H22C 109.5 . .
H22B C22 H22C 109.5 . .

loop_
_geom_bond_atom_site_label_1
_geom_bond_atom_site_label_2
_geom_bond_distance
_geom_bond_site_symmetry_2
N1 C19 1.325(5) .
N1 C17 1.345(4) .
N1 C22 1.477(5) .
Zn1 O5 1.986(2) .
Zn1 O4 1.9897(19) .
Zn1 O7 2.002(2) 1_455
Zn1 O2 2.016(2) 1_565
Zn1 O1 2.459(2) 1_565
Zn1 C7 2.561(3) 1_565
Zn2 O6 2.013(2) .
Zn2 O6 2.013(2) 2_655
Zn2 O3 2.1212(18) 2_655
Zn2 O3 2.1212(18) .
Zn2 O7 2.228(2) 2_755
Zn2 O7 2.228(2) 1_455
O1 C7 1.234(3) .
O1 Zn1 2.459(2) 1_545
O2 C7 1.272(3) .
O2 Zn1 2.016(2) 1_545
O3 C8 1.243(3) .
O4 C8 1.265(3) .
O5 C15 1.262(3) .
O6 C15 1.257(3) .
O7 C16 1.297(3) .
O7 Zn1 2.002(2) 1_655
O7 Zn2 2.228(2) 1_655
O8 C16 1.225(3) .
C1 C2 1.390(4) .
C1 C6 1.390(4) .
C1 C7 1.492(4) .
C2 C3 1.369(5) .
C2 H2A 0.9300 .
C3 C4 1.375(5) .
C3 H3A 0.9300 .
C4 C5 1.389(4) .
C4 H4A 0.9300 .
C5 C6 1.377(4) .
C5 C8 1.517(4) .
C6 H6A 0.9300 .
C7 Zn1 2.561(3) 1_545
C9 C10 1.386(4) .
C9 C14 1.393(4) .
C9 C15 1.494(4) .
C10 C11 1.386(4) .
C10 H10A 0.9300 .
C11 C12 1.395(4) .
C11 C16 1.495(4) .
C12 C13 1.383(4) .
C12 H12A 0.9300 .
C13 C14 1.380(4) .
C13 H13A 0.9300 .
C14 H14A 0.9300 .
C17 C18 1.367(5) .
C17 H17A 0.9300 .
C18 C21 1.378(5) .
C18 H18A 0.9300 .
C19 C20 1.358(5) .
C19 H19A 0.9300 .
C20 C21 1.400(4) .
C20 H20A 0.9300 .
C21 C21 1.486(6) 2_565
C22 H22A 0.9600 .
C22 H22B 0.9600 .
C22 H22C 0.9600 .

loop_
_geom_torsion_atom_site_label_1
_geom_torsion_atom_site_label_2
_geom_torsion_atom_site_label_3
_geom_torsion_atom_site_label_4
_geom_torsion
_geom_torsion_site_symmetry_1
_geom_torsion_site_symmetry_4
O6 Zn2 O3 C8 67.2(4) . .
O6 Zn2 O3 C8 -112.8(4) 2_655 .
O3 Zn2 O3 C8 -71(100) 2_655 .
O7 Zn2 O3 C8 158.4(4) 2_755 .
O7 Zn2 O3 C8 -21.6(4) 1_455 .
O5 Zn1 O4 C8 -64.4(2) . .
O7 Zn1 O4 C8 49.1(2) 1_455 .
O2 Zn1 O4 C8 -169.5(2) 1_565 .
O1 Zn1 O4 C8 -176.0(2) 1_565 .
C7 Zn1 O4 C8 -172.7(2) 1_565 .
O4 Zn1 O5 C15 103.1(2) . .
O7 Zn1 O5 C15 -6.4(2) 1_455 .
O2 Zn1 O5 C15 -152.7(2) 1_565 .
O1 Zn1 O5 C15 -96.3(2) 1_565 .
C7 Zn1 O5 C15 -123.4(2) 1_565 .
O6 Zn2 O6 C15 -8(100) 2_655 .
O3 Zn2 O6 C15 149.7(3) 2_655 .
O3 Zn2 O6 C15 -30.3(3) . .
O7 Zn2 O6 C15 -124.6(3) 2_755 .
O7 Zn2 O6 C15 55.4(3) 1_455 .
C6 C1 C2 C3 1.4(6) . .
C7 C1 C2 C3 -176.9(4) . .
C1 C2 C3 C4 0.6(7) . .
C2 C3 C4 C5 -2.0(7) . .
C3 C4 C5 C6 1.3(6) . .
C3 C4 C5 C8 -175.5(4) . .
C4 C5 C6 C1 0.8(5) . .
C8 C5 C6 C1 177.6(3) . .
C2 C1 C6 C5 -2.1(5) . .
C7 C1 C6 C5 176.2(3) . .
Zn1 O1 C7 O2 3.7(3) 1_545 .
Zn1 O1 C7 C1 -175.2(3) 1_545 .
Zn1 O2 C7 O1 -4.5(3) 1_545 .
Zn1 O2 C7 C1 174.4(2) 1_545 .
C2 C1 C7 O1 -167.8(3) . .
C6 C1 C7 O1 13.8(4) . .
C2 C1 C7 O2 13.2(5) . .
C6 C1 C7 O2 -165.1(3) . .
C2 C1 C7 Zn1 34.7(12) . 1_545
C6 C1 C7 Zn1 -143.6(9) . 1_545
Zn2 O3 C8 O4 3.2(6) . .
Zn2 O3 C8 C5 -174.4(2) . .
Zn1 O4 C8 O3 -15.4(4) . .
Zn1 O4 C8 C5 162.1(2) . .
C6 C5 C8 O3 -2.3(4) . .
C4 C5 C8 O3 174.5(3) . .
C6 C5 C8 O4 179.9(3) . .
C4 C5 C8 O4 -3.3(5) . .
C14 C9 C10 C11 -2.1(4) . .
C15 C9 C10 C11 179.2(2) . .
C9 C10 C11 C12 4.4(4) . .
C9 C10 C11 C16 -176.8(2) . .
C10 C11 C12 C13 -2.7(4) . .
C16 C11 C12 C13 178.5(2) . .
C11 C12 C13 C14 -1.4(4) . .
C12 C13 C14 C9 3.8(4) . .
C10 C9 C14 C13 -2.1(4) . .
C15 C9 C14 C13 176.7(2) . .
Zn2 O6 C15 O5 -22.6(4) . .
Zn2 O6 C15 C9 158.45(19) . .
Zn1 O5 C15 O6 -10.9(4) . .
Zn1 O5 C15 C9 168.08(16) . .
C10 C9 C15 O6 -159.9(2) . .
C14 C9 C15 O6 21.3(3) . .
C10 C9 C15 O5 21.0(4) . .
C14 C9 C15 O5 -157.7(2) . .
Zn1 O7 C16 O8 -0.4(3) 1_655 .
Zn2 O7 C16 O8 131.6(3) 1_655 .
Zn1 O7 C16 C11 176.83(18) 1_655 .
Zn2 O7 C16 C11 -51.2(3) 1_655 .
C10 C11 C16 O8 -24.1(4) . .
C12 C11 C16 O8 154.7(3) . .
C10 C11 C16 O7 158.7(2) . .
C12 C11 C16 O7 -22.6(3) . .
C19 N1 C17 C18 2.2(5) . .
C22 N1 C17 C18 -179.1(4) . .
N1 C17 C18 C21 -0.6(6) . .
C17 N1 C19 C20 -1.4(5) . .
C22 N1 C19 C20 180.0 . .
N1 C19 C20 C21 -1.0(5) . .
C17 C18 C21 C20 -1.7(5) . .
C17 C18 C21 C21 179.8(3) . 2_565
C19 C20 C21 C18 2.5(5) . .
C19 C20 C21 C21 -179.0(3) . 2_565
